data_2224878
loop_
_publ_author_name
'Rabnawaz, Muhammad'
'Benson, Stacy D.'
'Khan, Burhan'
'Shah, Muhammad Raza'

_publ_section_title
;
 Ethyl 2-(3-acetyl-6-methyl-2-oxo-2<i>H</i>-pyran-4-yloxy)acetate
;
_journal_coeditor_code BT5170
_journal_issue 2
_journal_name_full 'Acta Crystallographica Section E'
_journal_page_first o397
_journal_paper_doi 10.1107/S1600536810001601
_journal_volume 66
_journal_year 2010
_chemical_formula_iupac 'C12 H14 O6'
_chemical_formula_moiety 'C12 H14 O6'
_chemical_formula_sum 'C12 H14 O6'
_chemical_formula_weight 254.23
_chemical_name_common .0403
_chemical_name_systematic
;
Ethyl 2-(3-acetyl-6-methyl-2-oxo-2<i>H</i>-pyran-4-yloxy)acetate
;
_space_group_IT_number 2
_symmetry_cell_setting triclinic
_symmetry_space_group_name_Hall '-P 1'
_symmetry_space_group_name_H-M 'P -1'
_atom_sites_solution_hydrogens geom
_atom_sites_solution_primary direct
_atom_sites_solution_secondary difmap
_audit_creation_method SHELXL-97
_cell_angle_alpha 77.374(7)
_cell_angle_beta 77.759(6)
_cell_angle_gamma 88.857(7)
_cell_formula_units_Z 2
_cell_length_a 7.8258(10)
_cell_length_b 8.2722(11)
_cell_length_c 10.0838(13)
_cell_measurement_reflns_used 6664
_cell_measurement_temperature 298(2)
_cell_measurement_theta_max 28.28
_cell_measurement_theta_min 2.12
_cell_volume 622.28(14)
_computing_cell_refinement 'SAINT-Plus (Bruker, 2008)'
_computing_data_collection 'APEX2 (Bruker, 2008)'
_computing_data_reduction 'SAINT-Plus (Bruker, 2008)'
_computing_molecular_graphics
;
XP in SHELXTL (Sheldrick, 2008)
;
_computing_publication_material
;
SHELXL97 (Sheldrick, 2008)
;
_computing_structure_refinement 'SHELXL97 (Sheldrick, 2008)'
_computing_structure_solution 'SHELXS97 (Sheldrick, 2008)'
_diffrn_ambient_temperature 298(2)
_diffrn_detector_area_resol_mean 83.33
_diffrn_measured_fraction_theta_full 0.984
_diffrn_measured_fraction_theta_max 0.984
_diffrn_measurement_device_type 'Bruker SMART APEXII'
_diffrn_measurement_method '\f scans and \w scans with \k offsets'
_diffrn_radiation_monochromator graphite
_diffrn_radiation_source 'fine-focus sealed tube'
_diffrn_radiation_type MoK\a
_diffrn_radiation_wavelength 0.71073
_diffrn_reflns_av_R_equivalents 0.0355
_diffrn_reflns_av_sigmaI/netI 0.0205
_diffrn_reflns_limit_h_max 10
_diffrn_reflns_limit_h_min -10
_diffrn_reflns_limit_k_max 10
_diffrn_reflns_limit_k_min -11
_diffrn_reflns_limit_l_max 13
_diffrn_reflns_limit_l_min -13
_diffrn_reflns_number 14279
_diffrn_reflns_theta_full 28.28
_diffrn_reflns_theta_max 28.28
_diffrn_reflns_theta_min 2.12
_exptl_absorpt_coefficient_mu 0.110
_exptl_absorpt_correction_T_max 0.9881
_exptl_absorpt_correction_T_min 0.9249
_exptl_absorpt_correction_type multi-scan
_exptl_absorpt_process_details '(SADABS; Bruker, 2001)'
_exptl_crystal_colour 'clear colourless'
_exptl_crystal_density_diffrn 1.357
_exptl_crystal_density_method 'not measured'
_exptl_crystal_description 'rectangular prism'
_exptl_crystal_F_000 268
_exptl_crystal_size_max 0.72
_exptl_crystal_size_mid 0.13
_exptl_crystal_size_min 0.11
_refine_diff_density_max 0.346
_refine_diff_density_min -0.204
_refine_ls_extinction_method none
_refine_ls_goodness_of_fit_ref 1.036
_refine_ls_hydrogen_treatment constr
_refine_ls_matrix_type full
_refine_ls_number_parameters 166
_refine_ls_number_reflns 3039
_refine_ls_number_restraints 0
_refine_ls_restrained_S_all 1.036
_refine_ls_R_factor_all 0.0635
_refine_ls_R_factor_gt 0.0502
_refine_ls_shift/su_max 0.000
_refine_ls_shift/su_mean 0.000
_refine_ls_structure_factor_coef Fsqd
_refine_ls_weighting_details 'calc w=1/[\s^2^(Fo^2^)+(0.0773P)^2^+0.1512P] where P=(Fo^2^+2Fc^2^)/3'
_refine_ls_weighting_scheme calc
_refine_ls_wR_factor_gt 0.1440
_refine_ls_wR_factor_ref 0.1589
_reflns_number_gt 2330
_reflns_number_total 3039
_reflns_threshold_expression I>2\s(I)
_cod_data_source_file bt5170.cif
_cod_data_source_block I
_cod_database_code 2224878
_cod_database_fobs_code 2224878

loop_
_symmetry_equiv_pos_as_xyz
'x, y, z'
'-x, -y, -z'

loop_
_atom_site_type_symbol
_atom_site_label
_atom_site_fract_x
_atom_site_fract_y
_atom_site_fract_z
_atom_site_U_iso_or_equiv
_atom_site_adp_type
_atom_site_calc_flag
_atom_site_refinement_flags
_atom_site_occupancy
_atom_site_disorder_assembly
_atom_site_disorder_group
O O1 0.57091(13) 0.60585(14) 1.11130(11) 0.0528(3) Uani d . 1 . .
C C2 0.44227(18) 0.6846(2) 1.04378(17) 0.0494(4) Uani d . 1 . .
C C3 0.50118(17) 0.81700(18) 0.92489(15) 0.0438(3) Uani d . 1 . .
C C4 0.67613(17) 0.86621(18) 0.89085(15) 0.0419(3) Uani d . 1 . .
C C5 0.79728(17) 0.78287(18) 0.96663(16) 0.0445(3) Uani d . 1 . .
H H5 0.9142 0.8175 0.9433 0.053 Uiso calc R 1 . .
C C6 0.74139(18) 0.65385(19) 1.07210(15) 0.0453(3) Uani d . 1 . .
C C6A 0.8505(2) 0.5494(2) 1.15859(19) 0.0626(5) Uani d . 1 . .
H H6A1 0.9708 0.5851 1.1248 0.094 Uiso calc R 1 . .
H H6A2 0.8379 0.4358 1.1537 0.094 Uiso calc R 1 . .
H H6A3 0.8134 0.5597 1.2534 0.094 Uiso calc R 1 . .
C C3A 0.36798(19) 0.8935(2) 0.84701(18) 0.0525(4) Uani d . 1 . .
C C3B 0.4174(3) 0.9705(5) 0.6972(3) 0.1171(12) Uani d . 1 . .
H H3B1 0.3199 0.9630 0.6548 0.176 Uiso calc R 1 . .
H H3B2 0.5145 0.9138 0.6542 0.176 Uiso calc R 1 . .
H H3B3 0.4499 1.0849 0.6854 0.176 Uiso calc R 1 . .
O O3A 0.21609(15) 0.8898(2) 0.90547(17) 0.0803(5) Uani d . 1 . .
O O4 0.72493(13) 0.99457(14) 0.78399(13) 0.0576(3) Uani d . 1 . .
C C1A 0.9346(2) 1.1577(2) 0.60243(17) 0.0525(4) Uani d . 1 . .
C C2A 0.8981(2) 1.0641(2) 0.74992(18) 0.0562(4) Uani d . 1 . .
H H2A1 0.9816 0.9768 0.7622 0.067 Uiso calc R 1 . .
H H2A2 0.9088 1.1378 0.8106 0.067 Uiso calc R 1 . .
O O2 0.29702(14) 0.62711(18) 1.09368(15) 0.0704(4) Uani d . 1 . .
O O1A 0.8501(2) 1.1503(2) 0.51873(16) 0.0947(6) Uani d . 1 . .
O O1B 1.08032(15) 1.24797(15) 0.57701(11) 0.0587(3) Uani d . 1 . .
C C1E 1.1521(3) 1.3319(3) 0.43439(19) 0.0748(6) Uani d . 1 . .
H H1E1 1.0694 1.4101 0.3996 0.090 Uiso calc R 1 . .
H H1E2 1.1769 1.2523 0.3755 0.090 Uiso calc R 1 . .
C C2E 1.3156(3) 1.4200(4) 0.4343(3) 0.1057(9) Uani d . 1 . .
H H2E1 1.2882 1.5037 0.4875 0.159 Uiso calc R 1 . .
H H2E2 1.3712 1.4710 0.3404 0.159 Uiso calc R 1 . .
H H2E3 1.3930 1.3424 0.4747 0.159 Uiso calc R 1 . .

loop_
_atom_site_aniso_label
_atom_site_aniso_U_11
_atom_site_aniso_U_22
_atom_site_aniso_U_33
_atom_site_aniso_U_12
_atom_site_aniso_U_13
_atom_site_aniso_U_23
O1 0.0358(5) 0.0632(7) 0.0518(6) -0.0105(5) -0.0048(4) 0.0003(5)
C2 0.0325(7) 0.0602(9) 0.0533(8) -0.0079(6) -0.0035(6) -0.0126(7)
C3 0.0282(6) 0.0524(8) 0.0514(8) -0.0040(6) -0.0069(6) -0.0141(6)
C4 0.0306(6) 0.0461(7) 0.0475(7) -0.0052(5) -0.0062(5) -0.0084(6)
C5 0.0280(6) 0.0528(8) 0.0512(8) -0.0071(5) -0.0080(5) -0.0077(6)
C6 0.0338(7) 0.0543(8) 0.0469(7) -0.0054(6) -0.0076(6) -0.0096(6)
C6A 0.0500(9) 0.0741(11) 0.0578(10) -0.0051(8) -0.0168(7) 0.0039(8)
C3A 0.0312(7) 0.0618(9) 0.0665(10) -0.0022(6) -0.0129(6) -0.0156(8)
C3B 0.0486(11) 0.212(3) 0.0718(14) 0.0101(15) -0.0214(10) 0.0165(17)
O3A 0.0314(6) 0.1083(11) 0.0932(10) 0.0034(6) -0.0130(6) -0.0053(8)
O4 0.0332(5) 0.0616(7) 0.0687(7) -0.0110(5) -0.0157(5) 0.0110(5)
C1A 0.0461(8) 0.0541(9) 0.0544(9) -0.0057(7) -0.0108(7) -0.0052(7)
C2A 0.0361(7) 0.0655(10) 0.0578(9) -0.0158(7) -0.0116(6) 0.0090(7)
O2 0.0346(6) 0.0894(9) 0.0752(8) -0.0196(6) -0.0017(5) -0.0007(7)
O1A 0.0861(11) 0.1290(14) 0.0670(9) -0.0384(10) -0.0321(8) 0.0022(9)
O1B 0.0544(7) 0.0653(7) 0.0469(6) -0.0197(5) -0.0051(5) 0.0040(5)
C1E 0.0799(13) 0.0853(13) 0.0456(9) -0.0179(10) -0.0010(9) 0.0044(9)
C2E 0.0910(17) 0.127(2) 0.0702(13) -0.0493(15) 0.0077(12) 0.0197(13)

loop_
_atom_type_symbol
_atom_type_description
_atom_type_scat_dispersion_real
_atom_type_scat_dispersion_imag
_atom_type_scat_source
C C 0.0033 0.0016 'International Tables Vol C Tables 4.2.6.8 and 6.1.1.4'
H H 0.0000 0.0000 'International Tables Vol C Tables 4.2.6.8 and 6.1.1.4'
O O 0.0106 0.0060 'International Tables Vol C Tables 4.2.6.8 and 6.1.1.4'

loop_
_geom_angle_atom_site_label_1
_geom_angle_atom_site_label_2
_geom_angle_atom_site_label_3
_geom_angle_site_symmetry_1
_geom_angle_site_symmetry_3
_geom_angle
_geom_angle_publ_flag
C6 O1 C2 . . 122.89(12) ?
O2 C2 O1 . . 113.96(15) ?
O2 C2 C3 . . 129.34(16) ?
O1 C2 C3 . . 116.68(12) ?
C4 C3 C2 . . 118.59(13) ?
C4 C3 C3A . . 124.32(14) ?
C2 C3 C3A . . 117.09(12) ?
O4 C4 C3 . . 117.09(13) ?
O4 C4 C5 . . 121.74(12) ?
C3 C4 C5 . . 121.17(13) ?
C6 C5 C4 . . 119.19(12) ?
C6 C5 H5 . . 120.4 ?
C4 C5 H5 . . 120.4 ?
C5 C6 O1 . . 121.31(13) ?
C5 C6 C6A . . 126.34(14) ?
O1 C6 C6A . . 112.35(13) ?
C6 C6A H6A1 . . 109.5 ?
C6 C6A H6A2 . . 109.5 ?
H6A1 C6A H6A2 . . 109.5 ?
C6 C6A H6A3 . . 109.5 ?
H6A1 C6A H6A3 . . 109.5 ?
H6A2 C6A H6A3 . . 109.5 ?
O3A C3A C3B . . 118.99(17) ?
O3A C3A C3 . . 119.99(16) ?
C3B C3A C3 . . 120.99(14) ?
C3A C3B H3B1 . . 109.5 ?
C3A C3B H3B2 . . 109.5 ?
H3B1 C3B H3B2 . . 109.5 ?
C3A C3B H3B3 . . 109.5 ?
H3B1 C3B H3B3 . . 109.5 ?
H3B2 C3B H3B3 . . 109.5 ?
C4 O4 C2A . . 121.02(12) ?
O1A C1A O1B . . 124.77(16) ?
O1A C1A C2A . . 126.07(16) ?
O1B C1A C2A . . 109.14(14) ?
O4 C2A C1A . . 108.53(13) ?
O4 C2A H2A1 . . 110.0 ?
C1A C2A H2A1 . . 110.0 ?
O4 C2A H2A2 . . 110.0 ?
C1A C2A H2A2 . . 110.0 ?
H2A1 C2A H2A2 . . 108.4 ?
C1A O1B C1E . . 117.97(14) ?
O1B C1E C2E . . 107.09(17) ?
O1B C1E H1E1 . . 110.3 ?
C2E C1E H1E1 . . 110.3 ?
O1B C1E H1E2 . . 110.3 ?
C2E C1E H1E2 . . 110.3 ?
H1E1 C1E H1E2 . . 108.6 ?
C1E C2E H2E1 . . 109.5 ?
C1E C2E H2E2 . . 109.5 ?
H2E1 C2E H2E2 . . 109.5 ?
C1E C2E H2E3 . . 109.5 ?
H2E1 C2E H2E3 . . 109.5 ?
H2E2 C2E H2E3 . . 109.5 ?

loop_
_geom_bond_atom_site_label_1
_geom_bond_atom_site_label_2
_geom_bond_site_symmetry_2
_geom_bond_distance
_geom_bond_publ_flag
O1 C6 . 1.3501(16) ?
O1 C2 . 1.404(2) ?
C2 O2 . 1.2024(17) ?
C2 C3 . 1.436(2) ?
C3 C4 . 1.3856(17) ?
C3 C3A . 1.486(2) ?
C4 O4 . 1.3326(18) ?
C4 C5 . 1.417(2) ?
C5 C6 . 1.337(2) ?
C5 H5 . 0.9300 ?
C6 C6A . 1.481(2) ?
C6A H6A1 . 0.9600 ?
C6A H6A2 . 0.9600 ?
C6A H6A3 . 0.9600 ?
C3A O3A . 1.2073(19) ?
C3A C3B . 1.476(3) ?
C3B H3B1 . 0.9600 ?
C3B H3B2 . 0.9600 ?
C3B H3B3 . 0.9600 ?
O4 C2A . 1.4256(17) ?
C1A O1A . 1.189(2) ?
C1A O1B . 1.3228(18) ?
C1A C2A . 1.489(2) ?
C2A H2A1 . 0.9700 ?
C2A H2A2 . 0.9700 ?
O1B C1E . 1.450(2) ?
C1E C2E . 1.485(3) ?
C1E H1E1 . 0.9700 ?
C1E H1E2 . 0.9700 ?
C2E H2E1 . 0.9600 ?
C2E H2E2 . 0.9600 ?
C2E H2E3 . 0.9600 ?

loop_
_geom_hbond_atom_site_label_D
_geom_hbond_atom_site_label_H
_geom_hbond_atom_site_label_A
_geom_hbond_site_symmetry_A
_geom_hbond_distance_DH
_geom_hbond_distance_HA
_geom_hbond_distance_DA
_geom_hbond_angle_DHA
_geom_hbond_publ_flag
C6A H6A1 O2 1_655 0.9600 2.5300 3.462(2) 165.00 yes
C5 H5 O3A 1_655 0.9300 2.3800 3.3053(19) 174.00 yes
C2A H2A1 O3A 1_655 0.9700 2.5700 3.355(2) 138.00 yes
C2E H2E2 O1 1_664 0.9600 2.5400 3.484(3) 169.00 yes

loop_
_geom_torsion_atom_site_label_1
_geom_torsion_atom_site_label_2
_geom_torsion_atom_site_label_3
_geom_torsion_atom_site_label_4
_geom_torsion_site_symmetry_1
_geom_torsion_site_symmetry_2
_geom_torsion_site_symmetry_3
_geom_torsion_site_symmetry_4
_geom_torsion
_geom_torsion_publ_flag
C6 O1 C2 O2 . . . . -179.01(14) ?
C6 O1 C2 C3 . . . . 2.6(2) ?
O2 C2 C3 C4 . . . . 177.25(16) ?
O1 C2 C3 C4 . . . . -4.6(2) ?
O2 C2 C3 C3A . . . . -2.2(3) ?
O1 C2 C3 C3A . . . . 175.96(13) ?
C2 C3 C4 O4 . . . . -176.87(13) ?
C3A C3 C4 O4 . . . . 2.5(2) ?
C2 C3 C4 C5 . . . . 3.3(2) ?
C3A C3 C4 C5 . . . . -177.39(14) ?
O4 C4 C5 C6 . . . . -179.39(14) ?
C3 C4 C5 C6 . . . . 0.5(2) ?
C4 C5 C6 O1 . . . . -2.8(2) ?
C4 C5 C6 C6A . . . . 177.66(16) ?
C2 O1 C6 C5 . . . . 1.2(2) ?
C2 O1 C6 C6A . . . . -179.19(14) ?
C4 C3 C3A O3A . . . . -153.29(17) ?
C2 C3 C3A O3A . . . . 26.1(2) ?
C4 C3 C3A C3B . . . . 28.5(3) ?
C2 C3 C3A C3B . . . . -152.2(2) ?
C3 C4 O4 C2A . . . . 173.81(14) ?
C5 C4 O4 C2A . . . . -6.3(2) ?
C4 O4 C2A C1A . . . . 159.18(14) ?
O1A C1A C2A O4 . . . . -13.5(3) ?
O1B C1A C2A O4 . . . . 168.37(13) ?
O1A C1A O1B C1E . . . . -6.2(3) ?
C2A C1A O1B C1E . . . . 172.01(16) ?
C1A O1B C1E C2E . . . . -178.72(19) ?

loop_
_cod_related_entry_id
_cod_related_entry_database
_cod_related_entry_code
1 ChemSpider 24744307
